data_4300676
_journal_name_full 'Inorganic Chemistry'
_journal_paper_doi 10.1021/ic0517927
_journal_year 2006
_chemical_formula_sum 'C37 H64 Cl2 O2 P2 Zr'
_chemical_formula_weight 764.94
_space_group_IT_number 14
_symmetry_cell_setting monoclinic
_symmetry_space_group_name_Hall '-P 2ybc'
_symmetry_space_group_name_H-M 'P 1 21/c 1'
_cell_angle_alpha 90.00
_cell_angle_beta 106.58(3)
_cell_angle_gamma 90.00
_cell_formula_units_Z 4
_cell_length_a 11.614(2)
_cell_length_b 20.752(4)
_cell_length_c 18.001(4)
_cell_measurement_temperature 173(2)
_cell_volume 4158.2(14)
_diffrn_ambient_temperature 173(2)
_exptl_crystal_density_diffrn 1.222
_cod_depositor_comments
;
The following automatic conversions were performed:
'_symmetry_cell_setting' value 'Monoclinic' changed to 'monoclinic'
according to '/home/saulius/struct/CIF-dictionaries/cif_core.dic'
dictionary named 'cif_core.dic' version 2.4.1 from 2010-06-29.

Automatic conversion script
Id: cif_fix_enum 1527 2010-12-29 10:47:43Z saulius 
;
_cod_original_sg_symbol_H-M 'P 21/c'
_cod_database_code 4300676

loop_
_symmetry_equiv_pos_as_xyz
'x, y, z'
'-x, y+1/2, -z+1/2'
'-x, -y, -z'
'x, -y-1/2, z-1/2'

loop_
_atom_site_label
_atom_site_type_symbol
_atom_site_fract_x
_atom_site_fract_y
_atom_site_fract_z
_atom_site_U_iso_or_equiv
_atom_site_adp_type
_atom_site_occupancy
_atom_site_symmetry_multiplicity
_atom_site_calc_flag
_atom_site_refinement_flags
_atom_site_disorder_assembly
_atom_site_disorder_group
Zr Zr 0.336937(13) 0.519241(7) 0.683319(8) 0.01873(4) Uani 1 1 d . . .
Cl1 Cl 0.47181(4) 0.59117(2) 0.64050(3) 0.03362(9) Uani 1 1 d . . .
Cl2 Cl 0.22206(4) 0.46824(2) 0.56300(3) 0.03497(10) Uani 1 1 d . . .
P1 P 0.53081(4) 0.43507(2) 0.69862(3) 0.02377(8) Uani 1 1 d . . .
P2 P 0.14630(4) 0.60798(2) 0.63803(2) 0.02196(8) Uani 1 1 d . . .
O1 O 0.32176(10) 0.44272(6) 0.74710(7) 0.0237(2) Uani 1 1 d . . .
O2 O 0.33406(11) 0.57711(6) 0.77153(6) 0.0233(2) Uani 1 1 d . . .
C1 C 0.37085(14) 0.38313(7) 0.76494(9) 0.0214(3) Uani 1 1 d . . .
C2 C 0.47481(15) 0.36836(8) 0.74276(10) 0.0241(3) Uani 1 1 d . . .
C3 C 0.52568(17) 0.30691(9) 0.75594(11) 0.0302(3) Uani 1 1 d . . .
H3A H 0.5950 0.2969 0.7402 0.036 Uiso 1 1 calc R . .
C4 C 0.47461(18) 0.26092(9) 0.79197(12) 0.0333(4) Uani 1 1 d . . .
H4A H 0.5077 0.2188 0.8004 0.040 Uiso 1 1 calc R . .
C5 C 0.37422(17) 0.27663(9) 0.81598(11) 0.0298(3) Uani 1 1 d . . .
H5A H 0.3414 0.2446 0.8417 0.036 Uiso 1 1 calc R . .
C6 C 0.31943(15) 0.33723(8) 0.80412(9) 0.0237(3) Uani 1 1 d . . .
C7 C 0.66840(17) 0.46301(10) 0.77260(12) 0.0340(4) Uani 1 1 d . . .
H7A H 0.6952 0.5035 0.7524 0.041 Uiso 1 1 calc R . .
C8 C 0.6358(2) 0.48065(14) 0.84657(15) 0.0509(6) Uani 1 1 d . . .
H8A H 0.7077 0.4959 0.8858 0.076 Uiso 1 1 calc R . .
H8B H 0.6038 0.4426 0.8661 0.076 Uiso 1 1 calc R . .
H8C H 0.5749 0.5148 0.8352 0.076 Uiso 1 1 calc R . .
C9 C 0.7742(2) 0.41632(13) 0.79058(17) 0.0513(6) Uani 1 1 d . . .
H9A H 0.8425 0.4354 0.8295 0.077 Uiso 1 1 calc R . .
H9B H 0.7970 0.4076 0.7431 0.077 Uiso 1 1 calc R . .
H9C H 0.7511 0.3759 0.8106 0.077 Uiso 1 1 calc R . .
C10 C 0.58225(18) 0.40122(9) 0.61874(12) 0.0325(4) Uani 1 1 d . . .
H10A H 0.6447 0.3679 0.6411 0.039 Uiso 1 1 calc R . .
C11 C 0.6409(2) 0.45430(13) 0.58248(15) 0.0465(5) Uani 1 1 d . . .
H11A H 0.6672 0.4362 0.5398 0.070 Uiso 1 1 calc R . .
H11B H 0.7104 0.4719 0.6218 0.070 Uiso 1 1 calc R . .
H11C H 0.5825 0.4888 0.5627 0.070 Uiso 1 1 calc R . .
C12 C 0.4794(2) 0.36856(12) 0.55802(13) 0.0430(5) Uani 1 1 d . . .
H12A H 0.5093 0.3516 0.5162 0.065 Uiso 1 1 calc R . .
H12B H 0.4156 0.4000 0.5367 0.065 Uiso 1 1 calc R . .
H12C H 0.4474 0.3331 0.5822 0.065 Uiso 1 1 calc R . .
C13 C 0.20628(17) 0.35254(9) 0.82887(11) 0.0296(3) Uani 1 1 d . . .
C14 C 0.1786(2) 0.29883(12) 0.87990(16) 0.0486(6) Uani 1 1 d . . .
H14A H 0.2455 0.2947 0.9273 0.073 Uiso 1 1 calc R . .
H14B H 0.1675 0.2580 0.8514 0.073 Uiso 1 1 calc R . .
H14C H 0.1050 0.3095 0.8936 0.073 Uiso 1 1 calc R . .
C15 C 0.09932(17) 0.35764(11) 0.75538(13) 0.0386(4) Uani 1 1 d . . .
H15A H 0.0261 0.3675 0.7700 0.058 Uiso 1 1 calc R . .
H15B H 0.0891 0.3166 0.7273 0.058 Uiso 1 1 calc R . .
H15C H 0.1146 0.3920 0.7221 0.058 Uiso 1 1 calc R . .
C16 C 0.22000(19) 0.41550(10) 0.87591(12) 0.0350(4) Uani 1 1 d . . .
H16A H 0.2885 0.4117 0.9224 0.052 Uiso 1 1 calc R . .
H16B H 0.1467 0.4234 0.8911 0.052 Uiso 1 1 calc R . .
H16C H 0.2335 0.4515 0.8441 0.052 Uiso 1 1 calc R . .
C21 C 0.28158(14) 0.63261(7) 0.78485(9) 0.0202(3) Uani 1 1 d . . .
C22 C 0.18506(14) 0.65722(8) 0.72499(9) 0.0225(3) Uani 1 1 d . . .
C23 C 0.13043(16) 0.71528(8) 0.73506(11) 0.0282(3) Uani 1 1 d . . .
H23A H 0.0660 0.7320 0.6945 0.034 Uiso 1 1 calc R . .
C24 C 0.17071(16) 0.74822(9) 0.80448(11) 0.0297(3) Uani 1 1 d . . .
H24A H 0.1345 0.7879 0.8117 0.036 Uiso 1 1 calc R . .
C25 C 0.26468(16) 0.72288(8) 0.86372(10) 0.0273(3) Uani 1 1 d . . .
H25A H 0.2906 0.7460 0.9112 0.033 Uiso 1 1 calc R . .
C26 C 0.32247(14) 0.66525(8) 0.85674(9) 0.0220(3) Uani 1 1 d . . .
C27 C -0.00044(16) 0.56992(9) 0.63219(11) 0.0293(3) Uani 1 1 d . . .
H27A H -0.0210 0.5415 0.5854 0.035 Uiso 1 1 calc R . .
C28 C 0.0156(2) 0.52627(13) 0.70250(17) 0.0527(6) Uani 1 1 d . . .
H28A H -0.0611 0.5054 0.7001 0.079 Uiso 1 1 calc R . .
H28B H 0.0419 0.5520 0.7500 0.079 Uiso 1 1 calc R . .
H28C H 0.0761 0.4933 0.7026 0.079 Uiso 1 1 calc R . .
C29 C -0.10570(17) 0.61575(10) 0.62387(14) 0.0383(4) Uani 1 1 d . . .
H29A H -0.1786 0.5909 0.6210 0.058 Uiso 1 1 calc R . .
H29B H -0.1176 0.6413 0.5765 0.058 Uiso 1 1 calc R . .
H29C H -0.0887 0.6446 0.6688 0.058 Uiso 1 1 calc R . .
C30 C 0.11570(16) 0.66501(9) 0.55584(10) 0.0292(3) Uani 1 1 d . . .
H30A H 0.0458 0.6924 0.5579 0.035 Uiso 1 1 calc R . .
C31 C 0.0806(2) 0.62814(12) 0.47901(11) 0.0423(5) Uani 1 1 d . . .
H31A H 0.0649 0.6588 0.4358 0.063 Uiso 1 1 calc R . .
H31B H 0.0080 0.6027 0.4753 0.063 Uiso 1 1 calc R . .
H31C H 0.1463 0.5993 0.4767 0.063 Uiso 1 1 calc R . .
C32 C 0.2228(2) 0.70953(12) 0.56131(14) 0.0443(5) Uani 1 1 d . . .
H32A H 0.2038 0.7389 0.5169 0.066 Uiso 1 1 calc R . .
H32B H 0.2933 0.6836 0.5611 0.066 Uiso 1 1 calc R . .
H32C H 0.2400 0.7345 0.6094 0.066 Uiso 1 1 calc R . .
C33 C 0.42879(16) 0.64015(8) 0.92202(10) 0.0277(3) Uani 1 1 d . . .
C34 C 0.4467(2) 0.67933(11) 0.99702(12) 0.0472(6) Uani 1 1 d . . .
H34A H 0.4593 0.7248 0.9868 0.071 Uiso 1 1 calc R . .
H34B H 0.5169 0.6629 1.0368 0.071 Uiso 1 1 calc R . .
H34C H 0.3752 0.6752 1.0153 0.071 Uiso 1 1 calc R . .
C35 C 0.54308(17) 0.64643(11) 0.89564(13) 0.0390(4) Uani 1 1 d . . .
H35A H 0.5539 0.6915 0.8829 0.059 Uiso 1 1 calc R . .
H35B H 0.5354 0.6195 0.8497 0.059 Uiso 1 1 calc R . .
H35C H 0.6127 0.6323 0.9375 0.059 Uiso 1 1 calc R . .
C36 C 0.4095(2) 0.56981(9) 0.94232(11) 0.0347(4) Uani 1 1 d . . .
H36A H 0.3980 0.5429 0.8960 0.052 Uiso 1 1 calc R . .
H36B H 0.3382 0.5670 0.9610 0.052 Uiso 1 1 calc R . .
H36C H 0.4800 0.5547 0.9829 0.052 Uiso 1 1 calc R . .
C41 C 0.8007(5) 0.7634(3) 0.9017(4) 0.0570(14) Uani 0.691(7) 1 d PDU A 1
H41A H 0.7394 0.7878 0.8633 0.086 Uiso 0.691(7) 1 calc PR A 1
H41B H 0.8720 0.7904 0.9220 0.086 Uiso 0.691(7) 1 calc PR A 1
H41C H 0.7688 0.7504 0.9443 0.086 Uiso 0.691(7) 1 calc PR A 1
C42 C 0.8358(6) 0.7017(3) 0.8623(4) 0.098(2) Uani 0.691(7) 1 d PDU A 1
H42A H 0.7647 0.6740 0.8408 0.118 Uiso 0.691(7) 1 calc PR A 1
H42B H 0.8704 0.7138 0.8200 0.118 Uiso 0.691(7) 1 calc PR A 1
C43 C 0.9295(8) 0.6668(4) 0.9277(4) 0.107(3) Uani 0.691(7) 1 d PDU A 1
H43A H 0.9966 0.6966 0.9514 0.129 Uiso 0.691(7) 1 calc PR A 1
H43B H 0.8923 0.6536 0.9684 0.129 Uiso 0.691(7) 1 calc PR A 1
C44 C 0.9783(9) 0.6072(4) 0.8963(5) 0.109(3) Uani 0.691(7) 1 d PDU A 1
H44A H 1.0151 0.6187 0.8547 0.131 Uiso 0.691(7) 1 calc PR A 1
H44B H 0.9148 0.5745 0.8767 0.131 Uiso 0.691(7) 1 calc PR A 1
C45 C 1.0767(7) 0.5831(5) 0.9728(6) 0.132(3) Uani 0.691(7) 1 d PDU A 1
H45A H 1.1149 0.5437 0.9613 0.198 Uiso 0.691(7) 1 calc PR A 1
H45B H 1.0379 0.5742 1.0134 0.198 Uiso 0.691(7) 1 calc PR A 1
H45C H 1.1378 0.6166 0.9907 0.198 Uiso 0.691(7) 1 calc PR A 1
C41' C 0.794(2) 0.7573(13) 0.898(2) 0.154(12) Uiso 0.309(7) 1 d PDU A 2
H41D H 0.8178 0.8019 0.9131 0.231 Uiso 0.309(7) 1 calc PR A 2
H41E H 0.7458 0.7407 0.9304 0.231 Uiso 0.309(7) 1 calc PR A 2
H41F H 0.7475 0.7559 0.8436 0.231 Uiso 0.309(7) 1 calc PR A 2
C42' C 0.9045(13) 0.7168(6) 0.9100(9) 0.085(4) Uiso 0.309(7) 1 d PDU A 2
H42C H 0.9529 0.7201 0.9649 0.102 Uiso 0.309(7) 1 calc PR A 2
H42D H 0.9534 0.7344 0.8777 0.102 Uiso 0.309(7) 1 calc PR A 2
C43' C 0.8766(11) 0.6408(6) 0.8882(8) 0.072(3) Uiso 0.309(7) 1 d PDU A 2
H43C H 0.8242 0.6202 0.9161 0.087 Uiso 0.309(7) 1 calc PR A 2
H43D H 0.8473 0.6323 0.8318 0.087 Uiso 0.309(7) 1 calc PR A 2
C44' C 1.0135(14) 0.6266(9) 0.9245(13) 0.107(6) Uiso 0.309(7) 1 d PDU A 2
H44C H 1.0586 0.6361 0.8867 0.129 Uiso 0.309(7) 1 calc PR A 2
H44D H 1.0465 0.6534 0.9712 0.129 Uiso 0.309(7) 1 calc PR A 2
C45' C 1.023(3) 0.5550(11) 0.946(2) 0.199(14) Uiso 0.309(7) 1 d PDU A 2
H45D H 1.1077 0.5422 0.9623 0.298 Uiso 0.309(7) 1 calc PR A 2
H45E H 0.9801 0.5295 0.9005 0.298 Uiso 0.309(7) 1 calc PR A 2
H45F H 0.9872 0.5475 0.9882 0.298 Uiso 0.309(7) 1 calc PR A 2

loop_
_atom_site_aniso_label
_atom_site_aniso_U_11
_atom_site_aniso_U_22
_atom_site_aniso_U_33
_atom_site_aniso_U_23
_atom_site_aniso_U_13
_atom_site_aniso_U_12
Zr 0.01973(7) 0.01793(7) 0.01817(7) -0.00064(5) 0.00485(5) 0.00077(5)
Cl1 0.0376(2) 0.02267(18) 0.0461(3) 0.00037(16) 0.02072(19) -0.00477(15)
Cl2 0.0362(2) 0.0343(2) 0.0286(2) -0.01087(16) -0.00014(16) -0.00196(17)
P1 0.02217(18) 0.02185(18) 0.0294(2) 0.00254(15) 0.01075(15) 0.00228(14)
P2 0.02069(17) 0.02265(18) 0.01993(17) 0.00005(14) 0.00159(14) 0.00152(14)
O1 0.0239(5) 0.0215(5) 0.0278(6) 0.0039(4) 0.0110(4) 0.0023(4)
O2 0.0258(5) 0.0227(5) 0.0188(5) -0.0022(4) 0.0021(4) 0.0062(4)
C1 0.0231(7) 0.0202(6) 0.0192(6) 0.0001(5) 0.0033(5) -0.0009(5)
C2 0.0252(7) 0.0207(7) 0.0269(7) 0.0018(6) 0.0082(6) 0.0016(5)
C3 0.0306(8) 0.0241(8) 0.0361(9) 0.0038(7) 0.0097(7) 0.0065(6)
C4 0.0377(9) 0.0214(7) 0.0374(9) 0.0065(7) 0.0054(8) 0.0039(7)
C5 0.0348(9) 0.0233(7) 0.0288(8) 0.0043(6) 0.0053(7) -0.0051(6)
C6 0.0253(7) 0.0228(7) 0.0213(7) 0.0002(5) 0.0039(5) -0.0051(5)
C7 0.0238(8) 0.0335(9) 0.0428(10) -0.0007(8) 0.0065(7) -0.0002(7)
C8 0.0365(11) 0.0619(16) 0.0478(13) -0.0203(11) 0.0015(9) 0.0050(10)
C9 0.0278(10) 0.0572(15) 0.0626(15) -0.0087(12) 0.0029(10) 0.0108(9)
C10 0.0362(9) 0.0317(9) 0.0358(9) 0.0016(7) 0.0204(8) 0.0067(7)
C11 0.0504(13) 0.0507(13) 0.0506(13) 0.0039(10) 0.0338(11) -0.0022(10)
C12 0.0527(13) 0.0428(11) 0.0389(11) -0.0075(9) 0.0217(10) -0.0018(10)
C13 0.0293(8) 0.0296(8) 0.0324(8) -0.0020(7) 0.0131(7) -0.0095(6)
C14 0.0562(14) 0.0412(12) 0.0584(14) 0.0070(10) 0.0324(12) -0.0118(10)
C15 0.0243(8) 0.0438(11) 0.0451(11) -0.0083(9) 0.0057(8) -0.0051(7)
C16 0.0417(10) 0.0361(9) 0.0319(9) -0.0052(7) 0.0181(8) -0.0073(8)
C21 0.0213(6) 0.0192(6) 0.0202(6) -0.0005(5) 0.0059(5) 0.0014(5)
C22 0.0211(6) 0.0221(7) 0.0215(7) -0.0003(5) 0.0018(5) 0.0014(5)
C23 0.0263(7) 0.0250(7) 0.0299(8) 0.0012(6) 0.0024(6) 0.0059(6)
C24 0.0293(8) 0.0230(7) 0.0353(9) -0.0039(6) 0.0070(7) 0.0070(6)
C25 0.0309(8) 0.0246(7) 0.0249(7) -0.0046(6) 0.0058(6) 0.0029(6)
C26 0.0248(7) 0.0205(6) 0.0198(6) -0.0003(5) 0.0049(5) 0.0011(5)
C27 0.0235(7) 0.0279(8) 0.0338(9) -0.0021(7) 0.0037(6) -0.0023(6)
C28 0.0351(11) 0.0515(14) 0.0718(17) 0.0256(13) 0.0157(11) -0.0021(10)
C29 0.0232(8) 0.0372(10) 0.0523(12) 0.0000(9) 0.0071(8) 0.0017(7)
C30 0.0275(8) 0.0333(9) 0.0241(7) 0.0070(6) 0.0032(6) 0.0041(6)
C31 0.0446(11) 0.0567(13) 0.0224(8) 0.0040(8) 0.0046(8) 0.0064(10)
C32 0.0412(11) 0.0461(12) 0.0427(11) 0.0184(9) 0.0073(9) -0.0063(9)
C33 0.0324(8) 0.0250(7) 0.0207(7) -0.0014(6) -0.0006(6) 0.0034(6)
C34 0.0647(15) 0.0385(11) 0.0258(9) -0.0099(8) -0.0075(9) 0.0138(10)
C35 0.0266(8) 0.0403(11) 0.0432(11) 0.0021(9) -0.0015(8) -0.0001(7)
C36 0.0492(11) 0.0285(8) 0.0235(8) 0.0047(6) 0.0056(7) 0.0047(8)
C41 0.044(2) 0.070(3) 0.055(2) 0.021(2) 0.0104(16) -0.0117(18)
C42 0.070(3) 0.129(6) 0.096(4) 0.063(4) 0.025(3) 0.007(3)
C43 0.135(6) 0.103(5) 0.096(5) 0.013(4) 0.053(5) 0.032(5)
C44 0.159(7) 0.073(4) 0.123(6) -0.014(4) 0.085(6) -0.002(5)
C45 0.083(5) 0.119(7) 0.179(9) 0.035(7) 0.016(5) 0.016(5)

loop_
_geom_bond_atom_site_label_1
_geom_bond_atom_site_label_2
_geom_bond_distance
_geom_bond_site_symmetry_2
_geom_bond_publ_flag
Zr O1 1.9965(12) . ?
Zr O2 1.9988(12) . ?
Zr Cl2 2.4378(8) . ?
Zr Cl1 2.4422(6) . ?
Zr P1 2.8005(6) . ?
Zr P2 2.8156(7) . ?
P1 C2 1.8071(17) . ?
P1 C10 1.8461(19) . ?
P1 C7 1.857(2) . ?
P2 C22 1.8152(17) . ?
P2 C30 1.8483(18) . ?
P2 C27 1.8538(18) . ?
O1 C1 1.3612(19) . ?
O2 C21 1.3560(18) . ?
C1 C2 1.409(2) . ?
C1 C6 1.415(2) . ?
C2 C3 1.397(2) . ?
C3 C4 1.380(3) . ?
C4 C5 1.393(3) . ?
C5 C6 1.398(2) . ?
C6 C13 1.536(3) . ?
C7 C9 1.525(3) . ?
C7 C8 1.529(3) . ?
C10 C12 1.528(3) . ?
C10 C11 1.535(3) . ?
C13 C14 1.536(3) . ?
C13 C15 1.538(3) . ?
C13 C16 1.540(3) . ?
C21 C22 1.410(2) . ?
C21 C26 1.417(2) . ?
C22 C23 1.397(2) . ?
C23 C24 1.383(3) . ?
C24 C25 1.393(2) . ?
C25 C26 1.395(2) . ?
C26 C33 1.533(2) . ?
C27 C29 1.522(3) . ?
C27 C28 1.524(3) . ?
C30 C32 1.530(3) . ?
C30 C31 1.531(3) . ?
C33 C36 1.537(3) . ?
C33 C35 1.538(3) . ?
C33 C34 1.538(3) . ?
C41 C42 1.572(9) . ?
C42 C43 1.538(8) . ?
C43 C44 1.534(8) . ?
C44 C45 1.599(10) . ?
C41' C42' 1.494(17) . ?
C42' C43' 1.635(13) . ?
C43' C44' 1.564(15) . ?
C44' C45' 1.531(17) . ?
